data_7018921
loop_
_publ_author_name
'Sauerbrey, Susanne'
'Majhi, Paresh Kumar'
'Schnakenburg, Gregor'
'Arduengo Iii, Anthony J.'
'Streubel, Rainer'

_publ_section_title
;
 Synthesis, structure and reactivity of 4-phosphanylated
 1,3-dialkyl-imidazole-2-thiones.
;
_journal_issue 17
_journal_name_full 'Dalton transactions (Cambridge, England : 2003)'
_journal_page_first 5368
_journal_page_last 5376
_journal_paper_doi 10.1039/c2dt12483a
_journal_volume 41
_journal_year 2012
_chemical_formula_moiety 'C19 H21 N2 P S Se'
_chemical_formula_sum 'C19 H21 N2 P S Se'
_chemical_formula_weight 419.37
_chemical_name_systematic
;
?
;
_space_group_IT_number 15
_symmetry_cell_setting monoclinic
_symmetry_space_group_name_Hall '-C 2yc'
_symmetry_space_group_name_H-M 'C 1 2/c 1'
_atom_sites_solution_hydrogens geom
_atom_sites_solution_primary direct
_atom_sites_solution_secondary difmap
_audit_creation_method SHELXL-97
_cell_angle_alpha 90.00
_cell_angle_beta 105.1780(10)
_cell_angle_gamma 90.00
_cell_formula_units_Z 24
_cell_length_a 49.257(2)
_cell_length_b 8.8837(4)
_cell_length_c 27.5328(13)
_cell_measurement_reflns_used 9160
_cell_measurement_temperature 100(2)
_cell_measurement_theta_max 37.32
_cell_measurement_theta_min 2.58
_cell_volume 11627.7(9)
_computing_cell_refinement 'Bruker SAINT'
_computing_data_collection 'Bruker APEX2'
_computing_data_reduction 'Bruker SAINT'
_computing_molecular_graphics 'Bruker SHELXTL'
_computing_publication_material 'Bruker SHELXTL'
_computing_structure_refinement 'SHELXL-97 (Sheldrick, 2008)'
_computing_structure_solution 'SHELXS-97 (Sheldrick, 2008)'
_diffrn_ambient_temperature 100(2)
_diffrn_measured_fraction_theta_full 0.998
_diffrn_measured_fraction_theta_max 0.998
_diffrn_measurement_device_type 'Bruker X8-KappaApexII'
_diffrn_measurement_method '\f and \w scans'
_diffrn_radiation_monochromator graphite
_diffrn_radiation_source 'fine-focus sealed tube'
_diffrn_radiation_type MoK\a
_diffrn_radiation_wavelength 0.71073
_diffrn_reflns_av_R_equivalents 0.0334
_diffrn_reflns_av_sigmaI/netI 0.0443
_diffrn_reflns_limit_h_max 64
_diffrn_reflns_limit_h_min -62
_diffrn_reflns_limit_k_max 11
_diffrn_reflns_limit_k_min -9
_diffrn_reflns_limit_l_max 35
_diffrn_reflns_limit_l_min -36
_diffrn_reflns_number 35352
_diffrn_reflns_theta_full 28.00
_diffrn_reflns_theta_max 28.00
_diffrn_reflns_theta_min 1.55
_diffrn_standards_number 0
_exptl_absorpt_coefficient_mu 2.131
_exptl_absorpt_correction_T_max 0.8152
_exptl_absorpt_correction_T_min 0.4828
_exptl_absorpt_correction_type multi-scan
_exptl_absorpt_process_details 'Sadabs 2008/2'
_exptl_crystal_colour colourless
_exptl_crystal_density_diffrn 1.437
_exptl_crystal_density_method 'not measured'
_exptl_crystal_description rod
_exptl_crystal_F_000 5136
_exptl_crystal_size_max 0.40
_exptl_crystal_size_mid 0.10
_exptl_crystal_size_min 0.10
_refine_diff_density_max 1.367
_refine_diff_density_min -0.567
_refine_diff_density_rms 0.089
_refine_ls_extinction_method none
_refine_ls_goodness_of_fit_ref 1.015
_refine_ls_hydrogen_treatment constr
_refine_ls_matrix_type full
_refine_ls_number_parameters 658
_refine_ls_number_reflns 14008
_refine_ls_number_restraints 0
_refine_ls_restrained_S_all 1.015
_refine_ls_R_factor_all 0.0557
_refine_ls_R_factor_gt 0.0390
_refine_ls_shift/su_max 0.008
_refine_ls_shift/su_mean 0.000
_refine_ls_structure_factor_coef Fsqd
_refine_ls_weighting_details 'calc w=1/[\s^2^(Fo^2^)+(0.0445P)^2^+21.5038P] where P=(Fo^2^+2Fc^2^)/3'
_refine_ls_weighting_scheme calc
_refine_ls_wR_factor_gt 0.0928
_refine_ls_wR_factor_ref 0.1007
_reflns_number_gt 11080
_reflns_number_total 14008
_reflns_threshold_expression >2sigma(I)
_cod_data_source_file c2dt12483a.txt
_cod_data_source_block 6d-GSTR117
_cod_depositor_comments
;
The following automatic conversions were performed:

'_symmetry_cell_setting' value 'Monoclinic' changed to 'monoclinic'
according to /home/saulius/struct/CIF-dictionaries/cif_core.dic
dictionary named 'cif_core.dic' version 2.4.1 from
2010-06-29.

'_exptl_absorpt_correction_type' value 'Multi-Scan'
changed to 'multi-scan' according to
/home/saulius/struct/CIF-dictionaries/cif_core.dic dictionary named
'cif_core.dic' version 2.4.1 from 2010-06-29.

Automatic conversion script
Id: cif_fix_values 1715 2011-07-08 13:25:40Z adriana 
;
_cod_original_cell_volume 11627.8(9)
_cod_original_sg_symbol_H-M 'C 2/c'
_cod_database_code 7018921

loop_
_symmetry_equiv_pos_as_xyz
'x, y, z'
'-x, y, -z+1/2'
'x+1/2, y+1/2, z'
'-x+1/2, y+1/2, -z+1/2'
'-x, -y, -z'
'x, -y, z-1/2'
'-x+1/2, -y+1/2, -z'
'x+1/2, -y+1/2, z-1/2'

loop_
_atom_site_label
_atom_site_type_symbol
_atom_site_fract_x
_atom_site_fract_y
_atom_site_fract_z
_atom_site_U_iso_or_equiv
_atom_site_adp_type
_atom_site_occupancy
_atom_site_symmetry_multiplicity
_atom_site_calc_flag
_atom_site_refinement_flags
C1 C 0.31443(5) 0.4892(3) 0.09606(8) 0.0154(5) Uani 1 1 d .
C2 C 0.27164(5) 0.5915(3) 0.08951(8) 0.0141(5) Uani 1 1 d .
C3 C 0.29019(5) 0.7056(3) 0.09197(8) 0.0152(5) Uani 1 1 d .
H3A H 0.2860 0.8101 0.0913 0.018 Uiso 1 1 calc R
C4 C 0.34325(5) 0.7242(3) 0.10022(9) 0.0192(5) Uani 1 1 d .
H4A H 0.3585 0.6667 0.1241 0.023 Uiso 1 1 calc R
C5 C 0.34209(5) 0.8802(3) 0.12185(10) 0.0253(6) Uani 1 1 d .
H5A H 0.3288 0.9427 0.0973 0.038 Uiso 1 1 calc R
H5B H 0.3608 0.9259 0.1295 0.038 Uiso 1 1 calc R
H5C H 0.3358 0.8728 0.1528 0.038 Uiso 1 1 calc R
C6 C 0.35007(5) 0.7281(3) 0.04933(10) 0.0248(6) Uani 1 1 d .
H6A H 0.3685 0.7753 0.0531 0.037 Uiso 1 1 calc R
H6B H 0.3356 0.7863 0.0254 0.037 Uiso 1 1 calc R
H6C H 0.3505 0.6251 0.0368 0.037 Uiso 1 1 calc R
C7 C 0.27591(5) 0.3045(3) 0.09051(10) 0.0212(5) Uani 1 1 d .
H7A H 0.2717 0.2815 0.1226 0.032 Uiso 1 1 calc R
H7B H 0.2900 0.2334 0.0849 0.032 Uiso 1 1 calc R
H7C H 0.2587 0.2957 0.0631 0.032 Uiso 1 1 calc R
C8 C 0.23000(5) 0.5183(3) 0.14024(8) 0.0143(5) Uani 1 1 d .
C9 C 0.20404(5) 0.4579(3) 0.14163(9) 0.0183(5) Uani 1 1 d .
H9A H 0.1885 0.4629 0.1126 0.022 Uiso 1 1 calc R
C10 C 0.20081(5) 0.3904(3) 0.18531(9) 0.0207(5) Uani 1 1 d .
H10A H 0.1831 0.3491 0.1861 0.025 Uiso 1 1 calc R
C11 C 0.22342(5) 0.3833(3) 0.22778(9) 0.0223(5) Uani 1 1 d .
H11A H 0.2213 0.3354 0.2574 0.027 Uiso 1 1 calc R
C12 C 0.24915(5) 0.4463(3) 0.22691(9) 0.0213(5) Uani 1 1 d .
H12A H 0.2644 0.4431 0.2563 0.026 Uiso 1 1 calc R
C13 C 0.25264(5) 0.5138(3) 0.18332(9) 0.0178(5) Uani 1 1 d .
H13A H 0.2702 0.5565 0.1828 0.021 Uiso 1 1 calc R
C14 C 0.22728(5) 0.7995(3) 0.08449(8) 0.0154(5) Uani 1 1 d .
C15 C 0.22842(7) 0.8726(3) 0.12980(10) 0.0343(7) Uani 1 1 d .
H15A H 0.2339 0.8186 0.1606 0.041 Uiso 1 1 calc R
C16 C 0.22152(8) 1.0244(3) 0.13000(11) 0.0405(8) Uani 1 1 d .
H16A H 0.2223 1.0740 0.1609 0.049 Uiso 1 1 calc R
C17 C 0.21353(6) 1.1031(3) 0.08529(10) 0.0247(6) Uani 1 1 d .
H17A H 0.2084 1.2062 0.0854 0.030 Uiso 1 1 calc R
C18 C 0.21294(7) 1.0327(3) 0.04057(10) 0.0315(7) Uani 1 1 d .
H18A H 0.2079 1.0877 0.0099 0.038 Uiso 1 1 calc R
C19 C 0.21969(7) 0.8812(3) 0.04026(10) 0.0301(6) Uani 1 1 d .
H19A H 0.2191 0.8329 0.0092 0.036 Uiso 1 1 calc R
C20 C 0.48227(5) 0.9761(3) 0.42973(8) 0.0167(5) Uani 1 1 d .
C21 C 0.43839(5) 1.0689(3) 0.41822(8) 0.0160(5) Uani 1 1 d .
C22 C 0.45630(5) 1.1865(3) 0.42198(8) 0.0175(5) Uani 1 1 d .
H22A H 0.4513 1.2900 0.4204 0.021 Uiso 1 1 calc R
C23 C 0.50952(5) 1.2164(3) 0.43463(10) 0.0229(5) Uani 1 1 d .
H23A H 0.5247 1.1635 0.4603 0.027 Uiso 1 1 calc R
C24 C 0.51798(6) 1.2183(4) 0.38514(11) 0.0328(7) Uani 1 1 d .
H24A H 0.5365 1.2655 0.3904 0.049 Uiso 1 1 calc R
H24B H 0.5041 1.2758 0.3600 0.049 Uiso 1 1 calc R
H24C H 0.5188 1.1149 0.3732 0.049 Uiso 1 1 calc R
C25 C 0.50652(6) 1.3724(3) 0.45397(11) 0.0300(6) Uani 1 1 d .
H25A H 0.4935 1.4308 0.4278 0.045 Uiso 1 1 calc R
H25B H 0.5249 1.4220 0.4630 0.045 Uiso 1 1 calc R
H25C H 0.4992 1.3659 0.4838 0.045 Uiso 1 1 calc R
C26 C 0.44470(5) 0.7833(3) 0.42124(10) 0.0242(6) Uani 1 1 d .
H26A H 0.4608 0.7146 0.4297 0.036 Uiso 1 1 calc R
H26B H 0.4331 0.7608 0.3873 0.036 Uiso 1 1 calc R
H26C H 0.4335 0.7703 0.4455 0.036 Uiso 1 1 calc R
C27 C 0.39577(5) 0.9894(3) 0.46567(9) 0.0169(5) Uani 1 1 d .
C28 C 0.41614(5) 1.0131(3) 0.51086(9) 0.0205(5) Uani 1 1 d .
H28A H 0.4327 1.0690 0.5113 0.025 Uiso 1 1 calc R
C29 C 0.41207(5) 0.9544(3) 0.55523(9) 0.0243(6) Uani 1 1 d .
H29A H 0.4260 0.9696 0.5861 0.029 Uiso 1 1 calc R
C30 C 0.38784(6) 0.8738(3) 0.55477(10) 0.0256(6) Uani 1 1 d .
H30A H 0.3852 0.8337 0.5852 0.031 Uiso 1 1 calc R
C31 C 0.36756(6) 0.8517(3) 0.51011(10) 0.0272(6) Uani 1 1 d .
H31A H 0.3509 0.7976 0.5100 0.033 Uiso 1 1 calc R
C32 C 0.37140(5) 0.9083(3) 0.46542(10) 0.0235(6) Uani 1 1 d .
H32A H 0.3575 0.8921 0.4347 0.028 Uiso 1 1 calc R
C33 C 0.39074(5) 1.2625(3) 0.40634(9) 0.0209(5) Uani 1 1 d .
C34 C 0.37300(8) 1.3095(4) 0.43494(12) 0.0439(9) Uani 1 1 d .
H34A H 0.3683 1.2432 0.4585 0.053 Uiso 1 1 calc R
C35 C 0.36218(9) 1.4551(4) 0.42866(15) 0.0599(12) Uani 1 1 d .
H35A H 0.3496 1.4871 0.4474 0.072 Uiso 1 1 calc R
C36 C 0.36959(8) 1.5538(4) 0.39538(13) 0.0464(9) Uani 1 1 d .
H36A H 0.3629 1.6545 0.3926 0.056 Uiso 1 1 calc R
C37 C 0.38658(6) 1.5059(3) 0.36659(10) 0.0269(6) Uani 1 1 d .
H37A H 0.3914 1.5729 0.3432 0.032 Uiso 1 1 calc R
C38 C 0.39695(5) 1.3598(3) 0.37125(9) 0.0228(5) Uani 1 1 d .
H38A H 0.4083 1.3263 0.3504 0.027 Uiso 1 1 calc R
C39 C 0.39564(5) 0.4121(3) 0.24008(8) 0.0153(5) Uani 1 1 d .
C40 C 0.37717(5) 0.2997(3) 0.24116(8) 0.0159(5) Uani 1 1 d .
H40A H 0.3813 0.1951 0.2434 0.019 Uiso 1 1 calc R
C41 C 0.35323(5) 0.5167(3) 0.23559(8) 0.0154(5) Uani 1 1 d .
C42 C 0.32496(5) 0.2836(3) 0.23785(9) 0.0189(5) Uani 1 1 d .
H42A H 0.3090 0.3432 0.2166 0.023 Uiso 1 1 calc R
C43 C 0.32113(5) 0.2772(3) 0.29102(10) 0.0255(6) Uani 1 1 d .
H43A H 0.3364 0.2179 0.3126 0.038 Uiso 1 1 calc R
H43B H 0.3030 0.2301 0.2902 0.038 Uiso 1 1 calc R
H43C H 0.3215 0.3795 0.3045 0.038 Uiso 1 1 calc R
C44 C 0.32449(5) 0.1296(3) 0.21419(10) 0.0254(6) Uani 1 1 d .
H44A H 0.3057 0.0860 0.2085 0.038 Uiso 1 1 calc R
H44B H 0.3382 0.0642 0.2367 0.038 Uiso 1 1 calc R
H44C H 0.3293 0.1389 0.1820 0.038 Uiso 1 1 calc R
C45 C 0.39168(5) 0.6987(3) 0.23541(9) 0.0199(5) Uani 1 1 d .
H45A H 0.3987 0.7101 0.2054 0.030 Uiso 1 1 calc R
H45B H 0.4071 0.7152 0.2656 0.030 Uiso 1 1 calc R
H45C H 0.3768 0.7725 0.2344 0.030 Uiso 1 1 calc R
C46 C 0.43679(5) 0.4804(3) 0.18782(9) 0.0149(5) Uani 1 1 d .
C47 C 0.41452(5) 0.4741(3) 0.14438(9) 0.0196(5) Uani 1 1 d .
H47A H 0.3973 0.4275 0.1453 0.023 Uiso 1 1 calc R
C48 C 0.41766(5) 0.5362(3) 0.09973(9) 0.0219(5) Uani 1 1 d .
H48A H 0.4026 0.5311 0.0700 0.026 Uiso 1 1 calc R
C49 C 0.44274(5) 0.6056(3) 0.09864(9) 0.0231(5) Uani 1 1 d .
H49A H 0.4447 0.6502 0.0684 0.028 Uiso 1 1 calc R
C50 C 0.46500(5) 0.6100(3) 0.14153(10) 0.0222(5) Uani 1 1 d .
H50A H 0.4822 0.6564 0.1404 0.027 Uiso 1 1 calc R
C51 C 0.46221(5) 0.5466(3) 0.18612(9) 0.0187(5) Uani 1 1 d .
H51A H 0.4776 0.5483 0.2154 0.022 Uiso 1 1 calc R
C52 C 0.43996(5) 0.2020(3) 0.24508(9) 0.0169(5) Uani 1 1 d .
C53 C 0.45011(8) 0.1254(3) 0.28938(10) 0.0404(8) Uani 1 1 d .
H53A H 0.4521 0.1764 0.3204 0.048 Uiso 1 1 calc R
C54 C 0.45746(8) -0.0253(3) 0.28958(11) 0.0428(9) Uani 1 1 d .
H54A H 0.4643 -0.0766 0.3206 0.051 Uiso 1 1 calc R
C55 C 0.45488(6) -0.0996(3) 0.24557(10) 0.0292(6) Uani 1 1 d .
H55A H 0.4605 -0.2019 0.2459 0.035 Uiso 1 1 calc R
C56 C 0.44404(10) -0.0268(4) 0.20046(12) 0.0568(12) Uani 1 1 d .
H56A H 0.4417 -0.0797 0.1697 0.068 Uiso 1 1 calc R
C57 C 0.43649(8) 0.1238(4) 0.20003(11) 0.0479(10) Uani 1 1 d .
H57A H 0.4289 0.1737 0.1689 0.057 Uiso 1 1 calc R
N1 N 0.31632(4) 0.6433(2) 0.09569(7) 0.0152(4) Uani 1 1 d .
N2 N 0.28683(4) 0.4575(2) 0.09196(7) 0.0159(4) Uani 1 1 d .
N3 N 0.48310(4) 1.1296(2) 0.42850(7) 0.0168(4) Uani 1 1 d .
N4 N 0.45473(4) 0.9382(2) 0.42310(7) 0.0172(4) Uani 1 1 d .
N5 N 0.35142(4) 0.3639(2) 0.23841(7) 0.0159(4) Uani 1 1 d .
N6 N 0.38047(4) 0.5470(2) 0.23663(7) 0.0157(4) Uani 1 1 d .
P1 P 0.234469(12) 0.59991(7) 0.08239(2) 0.01343(12) Uani 1 1 d .
P2 P 0.400887(12) 1.06701(7) 0.40780(2) 0.01604(13) Uani 1 1 d .
P3 P 0.432640(12) 0.40186(7) 0.24624(2) 0.01433(12) Uani 1 1 d .
S1 S 0.340435(13) 0.36362(7) 0.10024(2) 0.02055(13) Uani 1 1 d .
S2 S 0.509472(13) 0.85653(8) 0.43731(2) 0.02265(14) Uani 1 1 d .
S3 S 0.327195(12) 0.64286(7) 0.23208(2) 0.02018(13) Uani 1 1 d .
Se1 Se 0.210607(5) 0.49118(3) 0.017038(9) 0.01951(7) Uani 1 1 d .
Se2 Se 0.379886(5) 0.94908(3) 0.342148(9) 0.02267(7) Uani 1 1 d .
Se3 Se 0.456920(5) 0.51128(3) 0.311157(9) 0.01908(7) Uani 1 1 d .

loop_
_atom_site_aniso_label
_atom_site_aniso_U_11
_atom_site_aniso_U_22
_atom_site_aniso_U_33
_atom_site_aniso_U_23
_atom_site_aniso_U_13
_atom_site_aniso_U_12
C1 0.0172(11) 0.0168(12) 0.0128(10) -0.0019(9) 0.0048(9) 0.0008(9)
C2 0.0167(11) 0.0147(12) 0.0117(10) -0.0006(8) 0.0049(8) 0.0025(9)
C3 0.0179(11) 0.0154(12) 0.0128(10) 0.0015(9) 0.0045(8) 0.0021(9)
C4 0.0170(11) 0.0196(13) 0.0215(12) 0.0042(10) 0.0057(9) -0.0014(10)
C5 0.0227(13) 0.0241(14) 0.0283(13) 0.0008(11) 0.0053(11) -0.0072(11)
C6 0.0230(13) 0.0295(15) 0.0256(13) 0.0073(11) 0.0127(10) 0.0010(11)
C7 0.0177(12) 0.0136(13) 0.0317(14) -0.0015(10) 0.0057(10) -0.0007(9)
C8 0.0165(11) 0.0130(12) 0.0141(10) 0.0010(8) 0.0053(9) 0.0021(9)
C9 0.0160(11) 0.0204(13) 0.0183(11) 0.0003(10) 0.0044(9) 0.0004(9)
C10 0.0193(12) 0.0201(13) 0.0255(13) 0.0025(10) 0.0110(10) -0.0025(10)
C11 0.0272(13) 0.0232(14) 0.0193(12) 0.0058(10) 0.0113(10) 0.0036(11)
C12 0.0211(12) 0.0279(14) 0.0140(11) 0.0037(10) 0.0030(9) 0.0024(11)
C13 0.0171(11) 0.0201(13) 0.0166(11) 0.0019(9) 0.0050(9) 0.0002(9)
C14 0.0133(10) 0.0162(12) 0.0168(11) 0.0002(9) 0.0038(9) 0.0016(9)
C15 0.063(2) 0.0207(15) 0.0197(13) 0.0020(11) 0.0126(13) 0.0083(14)
C16 0.078(3) 0.0231(16) 0.0234(14) -0.0015(12) 0.0190(15) 0.0087(15)
C17 0.0304(14) 0.0168(13) 0.0283(14) 0.0026(11) 0.0103(11) 0.0031(11)
C18 0.0538(19) 0.0185(14) 0.0198(13) 0.0056(11) 0.0053(12) 0.0028(13)
C19 0.0539(19) 0.0198(14) 0.0159(12) -0.0003(10) 0.0078(12) 0.0045(13)
C20 0.0173(11) 0.0199(13) 0.0135(10) 0.0000(9) 0.0048(9) 0.0020(9)
C21 0.0163(11) 0.0166(12) 0.0151(10) 0.0015(9) 0.0044(8) 0.0029(9)
C22 0.0175(11) 0.0184(13) 0.0167(11) 0.0020(9) 0.0046(9) 0.0018(9)
C23 0.0166(12) 0.0224(14) 0.0292(13) 0.0057(11) 0.0051(10) -0.0025(10)
C24 0.0258(14) 0.0369(18) 0.0415(17) 0.0140(14) 0.0190(13) 0.0033(12)
C25 0.0258(14) 0.0236(15) 0.0390(16) 0.0015(12) 0.0059(12) -0.0085(11)
C26 0.0190(12) 0.0170(13) 0.0337(14) -0.0019(11) 0.0014(10) -0.0007(10)
C27 0.0157(11) 0.0167(12) 0.0183(11) 0.0046(9) 0.0047(9) 0.0027(9)
C28 0.0184(12) 0.0230(14) 0.0206(12) 0.0009(10) 0.0058(10) -0.0009(10)
C29 0.0234(13) 0.0318(15) 0.0182(12) 0.0022(11) 0.0062(10) 0.0008(11)
C30 0.0278(14) 0.0293(15) 0.0220(12) 0.0077(11) 0.0108(11) 0.0047(11)
C31 0.0218(13) 0.0274(15) 0.0348(15) 0.0099(12) 0.0114(11) -0.0015(11)
C32 0.0170(12) 0.0288(15) 0.0226(12) 0.0056(11) 0.0014(10) -0.0016(10)
C33 0.0210(12) 0.0204(14) 0.0221(12) 0.0057(10) 0.0072(10) 0.0042(10)
C34 0.066(2) 0.0332(18) 0.0468(19) 0.0157(15) 0.0398(17) 0.0182(16)
C35 0.097(3) 0.040(2) 0.064(2) 0.0196(19) 0.060(2) 0.035(2)
C36 0.072(2) 0.0233(17) 0.055(2) 0.0133(15) 0.0365(19) 0.0198(17)
C37 0.0377(15) 0.0206(14) 0.0210(13) 0.0047(11) 0.0054(11) -0.0026(12)
C38 0.0259(13) 0.0251(14) 0.0171(11) 0.0011(10) 0.0051(10) -0.0003(11)
C39 0.0167(11) 0.0176(13) 0.0123(10) 0.0001(9) 0.0050(8) 0.0029(9)
C40 0.0165(11) 0.0171(12) 0.0141(10) 0.0009(9) 0.0038(9) 0.0029(9)
C41 0.0146(11) 0.0185(13) 0.0133(10) 0.0002(9) 0.0040(8) 0.0006(9)
C42 0.0144(11) 0.0195(13) 0.0240(12) 0.0048(10) 0.0070(9) -0.0009(9)
C43 0.0243(13) 0.0280(15) 0.0282(13) 0.0053(11) 0.0138(11) -0.0009(11)
C44 0.0221(13) 0.0239(15) 0.0301(14) 0.0014(11) 0.0064(11) -0.0053(11)
C45 0.0173(12) 0.0169(13) 0.0252(12) 0.0022(10) 0.0046(10) -0.0019(10)
C46 0.0156(11) 0.0136(12) 0.0163(11) 0.0022(9) 0.0056(9) 0.0021(9)
C47 0.0173(11) 0.0212(14) 0.0203(12) 0.0018(10) 0.0051(9) 0.0007(10)
C48 0.0196(12) 0.0270(15) 0.0173(11) 0.0035(10) 0.0019(9) 0.0034(10)
C49 0.0273(13) 0.0245(14) 0.0206(12) 0.0070(10) 0.0120(10) 0.0058(11)
C50 0.0196(12) 0.0224(14) 0.0269(13) 0.0035(11) 0.0102(10) -0.0007(10)
C51 0.0168(11) 0.0202(13) 0.0192(11) 0.0008(10) 0.0050(9) -0.0008(10)
C52 0.0142(11) 0.0181(13) 0.0187(11) 0.0001(9) 0.0050(9) 0.0012(9)
C53 0.080(2) 0.0232(16) 0.0179(13) 0.0012(11) 0.0128(14) 0.0106(16)
C54 0.081(3) 0.0224(17) 0.0213(14) 0.0059(12) 0.0076(15) 0.0095(16)
C55 0.0409(16) 0.0165(14) 0.0308(14) 0.0024(11) 0.0105(12) 0.0047(12)
C56 0.119(4) 0.0247(18) 0.0243(16) -0.0020(13) 0.0141(19) 0.018(2)
C57 0.090(3) 0.0276(17) 0.0197(14) 0.0007(12) 0.0028(15) 0.0146(18)
N1 0.0154(9) 0.0172(11) 0.0139(9) 0.0012(8) 0.0052(7) -0.0003(8)
N2 0.0150(9) 0.0153(10) 0.0174(9) -0.0019(8) 0.0040(8) 0.0009(8)
N3 0.0148(9) 0.0196(11) 0.0166(9) 0.0020(8) 0.0051(7) -0.0004(8)
N4 0.0146(9) 0.0186(11) 0.0179(9) -0.0014(8) 0.0034(7) 0.0014(8)
N5 0.0133(9) 0.0185(11) 0.0166(9) 0.0013(8) 0.0050(7) -0.0004(8)
N6 0.0149(9) 0.0168(10) 0.0157(9) 0.0013(8) 0.0049(7) 0.0006(8)
P1 0.0133(3) 0.0147(3) 0.0122(3) 0.0005(2) 0.0032(2) 0.0010(2)
P2 0.0140(3) 0.0173(3) 0.0168(3) 0.0034(2) 0.0040(2) 0.0010(2)
P3 0.0127(3) 0.0161(3) 0.0144(3) 0.0020(2) 0.0039(2) 0.0006(2)
S1 0.0162(3) 0.0215(3) 0.0238(3) -0.0020(2) 0.0050(2) 0.0050(2)
S2 0.0181(3) 0.0246(4) 0.0243(3) -0.0028(3) 0.0039(2) 0.0064(2)
S3 0.0165(3) 0.0208(3) 0.0234(3) -0.0008(2) 0.0056(2) 0.0046(2)
Se1 0.02205(13) 0.01963(14) 0.01394(11) -0.00084(9) -0.00048(9) -0.00090(10)
Se2 0.02216(13) 0.02348(14) 0.01871(12) 0.00322(10) -0.00117(9) -0.00166(10)
Se3 0.01913(12) 0.02036(14) 0.01572(12) 0.00034(9) 0.00095(9) -0.00147(10)

loop_
_atom_type_symbol
_atom_type_description
_atom_type_scat_dispersion_real
_atom_type_scat_dispersion_imag
_atom_type_scat_source
C C 0.0033 0.0016 'International Tables Vol C Tables 4.2.6.8 and 6.1.1.4'
H H 0.0000 0.0000 'International Tables Vol C Tables 4.2.6.8 and 6.1.1.4'
N N 0.0061 0.0033 'International Tables Vol C Tables 4.2.6.8 and 6.1.1.4'
P P 0.1023 0.0942 'International Tables Vol C Tables 4.2.6.8 and 6.1.1.4'
S S 0.1246 0.1234 'International Tables Vol C Tables 4.2.6.8 and 6.1.1.4'
Se Se -0.0929 2.2259 'International Tables Vol C Tables 4.2.6.8 and 6.1.1.4'

loop_
_geom_angle_atom_site_label_1
_geom_angle_atom_site_label_2
_geom_angle_atom_site_label_3
_geom_angle
N2 C1 N1 105.9(2)
N2 C1 S1 126.47(19)
N1 C1 S1 127.65(18)
C3 C2 N2 106.8(2)
C3 C2 P1 129.13(19)
N2 C2 P1 124.04(18)
C2 C3 N1 107.9(2)
C2 C3 H3A 126.1
N1 C3 H3A 126.1
N1 C4 C5 110.5(2)
N1 C4 C6 109.9(2)
C5 C4 C6 112.4(2)
N1 C4 H4A 107.9
C5 C4 H4A 107.9
C6 C4 H4A 107.9
C4 C5 H5A 109.5
C4 C5 H5B 109.5
H5A C5 H5B 109.5
C4 C5 H5C 109.5
H5A C5 H5C 109.5
H5B C5 H5C 109.5
C4 C6 H6A 109.5
C4 C6 H6B 109.5
H6A C6 H6B 109.5
C4 C6 H6C 109.5
H6A C6 H6C 109.5
H6B C6 H6C 109.5
N2 C7 H7A 109.5
N2 C7 H7B 109.5
H7A C7 H7B 109.5
N2 C7 H7C 109.5
H7A C7 H7C 109.5
H7B C7 H7C 109.5
C9 C8 C13 119.8(2)
C9 C8 P1 119.98(17)
C13 C8 P1 120.16(18)
C10 C9 C8 120.2(2)
C10 C9 H9A 119.9
C8 C9 H9A 119.9
C11 C10 C9 120.0(2)
C11 C10 H10A 120.0
C9 C10 H10A 120.0
C10 C11 C12 120.0(2)
C10 C11 H11A 120.0
C12 C11 H11A 120.0
C11 C12 C13 120.4(2)
C11 C12 H12A 119.8
C13 C12 H12A 119.8
C12 C13 C8 119.5(2)
C12 C13 H13A 120.3
C8 C13 H13A 120.3
C19 C14 C15 118.8(2)
C19 C14 P1 119.73(19)
C15 C14 P1 121.44(19)
C16 C15 C14 120.1(3)
C16 C15 H15A 119.9
C14 C15 H15A 119.9
C17 C16 C15 120.0(3)
C17 C16 H16A 120.0
C15 C16 H16A 120.0
C18 C17 C16 120.2(3)
C18 C17 H17A 119.9
C16 C17 H17A 119.9
C17 C18 C19 119.9(3)
C17 C18 H18A 120.1
C19 C18 H18A 120.1
C14 C19 C18 120.9(2)
C14 C19 H19A 119.5
C18 C19 H19A 119.5
N4 C20 N3 106.1(2)
N4 C20 S2 126.49(19)
N3 C20 S2 127.37(19)
C22 C21 N4 106.6(2)
C22 C21 P2 130.00(19)
N4 C21 P2 123.39(18)
C21 C22 N3 108.0(2)
C21 C22 H22A 126.0
N3 C22 H22A 126.0
N3 C23 C25 110.8(2)
N3 C23 C24 109.9(2)
C25 C23 C24 112.4(2)
N3 C23 H23A 107.9
C25 C23 H23A 107.9
C24 C23 H23A 107.9
C23 C24 H24A 109.5
C23 C24 H24B 109.5
H24A C24 H24B 109.5
C23 C24 H24C 109.5
H24A C24 H24C 109.5
H24B C24 H24C 109.5
C23 C25 H25A 109.5
C23 C25 H25B 109.5
H25A C25 H25B 109.5
C23 C25 H25C 109.5
H25A C25 H25C 109.5
H25B C25 H25C 109.5
N4 C26 H26A 109.5
N4 C26 H26B 109.5
H26A C26 H26B 109.5
N4 C26 H26C 109.5
H26A C26 H26C 109.5
H26B C26 H26C 109.5
C28 C27 C32 119.9(2)
C28 C27 P2 119.55(18)
C32 C27 P2 120.54(18)
C29 C28 C27 119.4(2)
C29 C28 H28A 120.3
C27 C28 H28A 120.3
C30 C29 C28 120.4(2)
C30 C29 H29A 119.8
C28 C29 H29A 119.8
C31 C30 C29 120.1(2)
C31 C30 H30A 120.0
C29 C30 H30A 120.0
C30 C31 C32 120.2(2)
C30 C31 H31A 119.9
C32 C31 H31A 119.9
C31 C32 C27 119.9(2)
C31 C32 H32A 120.0
C27 C32 H32A 120.0
C34 C33 C38 119.7(3)
C34 C33 P2 119.3(2)
C38 C33 P2 120.3(2)
C33 C34 C35 119.1(3)
C33 C34 H34A 120.4
C35 C34 H34A 120.4
C36 C35 C34 120.8(3)
C36 C35 H35A 119.6
C34 C35 H35A 119.6
C37 C36 C35 119.7(3)
C37 C36 H36A 120.1
C35 C36 H36A 120.1
C36 C37 C38 120.3(3)
C36 C37 H37A 119.8
C38 C37 H37A 119.8
C37 C38 C33 120.2(3)
C37 C38 H38A 119.9
C33 C38 H38A 119.9
C40 C39 N6 106.4(2)
C40 C39 P3 129.28(19)
N6 C39 P3 124.19(18)
C39 C40 N5 107.9(2)
C39 C40 H40A 126.0
N5 C40 H40A 126.0
N6 C41 N5 105.9(2)
N6 C41 S3 126.86(19)
N5 C41 S3 127.20(18)
N5 C42 C44 110.7(2)
N5 C42 C43 109.7(2)
C44 C42 C43 112.8(2)
N5 C42 H42A 107.8
C44 C42 H42A 107.8
C43 C42 H42A 107.8
C42 C43 H43A 109.5
C42 C43 H43B 109.5
H43A C43 H43B 109.5
C42 C43 H43C 109.5
H43A C43 H43C 109.5
H43B C43 H43C 109.5
C42 C44 H44A 109.5
C42 C44 H44B 109.5
H44A C44 H44B 109.5
C42 C44 H44C 109.5
H44A C44 H44C 109.5
H44B C44 H44C 109.5
N6 C45 H45A 109.5
N6 C45 H45B 109.5
H45A C45 H45B 109.5
N6 C45 H45C 109.5
H45A C45 H45C 109.5
H45B C45 H45C 109.5
C51 C46 C47 119.9(2)
C51 C46 P3 120.16(17)
C47 C46 P3 119.89(18)
C48 C47 C46 119.7(2)
C48 C47 H47A 120.1
C46 C47 H47A 120.1
C49 C48 C47 120.0(2)
C49 C48 H48A 120.0
C47 C48 H48A 120.0
C50 C49 C48 120.3(2)
C50 C49 H49A 119.8
C48 C49 H49A 119.8
C49 C50 C51 120.1(2)
C49 C50 H50A 119.9
C51 C50 H50A 119.9
C50 C51 C46 119.8(2)
C50 C51 H51A 120.1
C46 C51 H51A 120.1
C53 C52 C57 118.4(3)
C53 C52 P3 119.9(2)
C57 C52 P3 121.7(2)
C52 C53 C54 121.1(3)
C52 C53 H53A 119.5
C54 C53 H53A 119.5
C55 C54 C53 120.2(3)
C55 C54 H54A 119.9
C53 C54 H54A 119.9
C54 C55 C56 120.0(3)
C54 C55 H55A 120.0
C56 C55 H55A 120.0
C55 C56 C57 120.0(3)
C55 C56 H56A 120.0
C57 C56 H56A 120.0
C56 C57 C52 120.2(3)
C56 C57 H57A 119.9
C52 C57 H57A 119.9
C1 N1 C3 109.7(2)
C1 N1 C4 122.9(2)
C3 N1 C4 127.4(2)
C1 N2 C2 109.7(2)
C1 N2 C7 123.2(2)
C2 N2 C7 127.10(19)
C20 N3 C22 109.6(2)
C20 N3 C23 123.2(2)
C22 N3 C23 127.2(2)
C20 N4 C21 109.6(2)
C20 N4 C26 123.6(2)
C21 N4 C26 126.8(2)
C41 N5 C40 110.1(2)
C41 N5 C42 123.3(2)
C40 N5 C42 126.6(2)
C41 N6 C39 109.7(2)
C41 N6 C45 124.0(2)
C39 N6 C45 126.30(19)
C2 P1 C14 103.90(11)
C2 P1 C8 104.04(10)
C14 P1 C8 107.05(11)
C2 P1 Se1 113.56(8)
C14 P1 Se1 113.92(8)
C8 P1 Se1 113.42(8)
C21 P2 C33 105.20(12)
C21 P2 C27 103.72(11)
C33 P2 C27 106.50(11)
C21 P2 Se2 113.26(8)
C33 P2 Se2 112.82(8)
C27 P2 Se2 114.46(8)
C39 P3 C46 104.18(10)
C39 P3 C52 104.52(11)
C46 P3 C52 106.98(11)
C39 P3 Se3 113.24(8)
C46 P3 Se3 113.81(8)
C52 P3 Se3 113.25(8)

loop_
_geom_bond_atom_site_label_1
_geom_bond_atom_site_label_2
_geom_bond_distance
C1 N2 1.364(3)
C1 N1 1.372(3)
C1 S1 1.680(2)
C2 C3 1.355(3)
C2 N2 1.398(3)
C2 P1 1.791(2)
C3 N1 1.380(3)
C3 H3A 0.9500
C4 N1 1.485(3)
C4 C5 1.515(4)
C4 C6 1.524(3)
C4 H4A 1.0000
C5 H5A 0.9800
C5 H5B 0.9800
C5 H5C 0.9800
C6 H6A 0.9800
C6 H6B 0.9800
C6 H6C 0.9800
C7 N2 1.459(3)
C7 H7A 0.9800
C7 H7B 0.9800
C7 H7C 0.9800
C8 C9 1.397(3)
C8 C13 1.400(3)
C8 P1 1.815(2)
C9 C10 1.390(3)
C9 H9A 0.9500
C10 C11 1.389(3)
C10 H10A 0.9500
C11 C12 1.392(4)
C11 H11A 0.9500
C12 C13 1.392(3)
C12 H12A 0.9500
C13 H13A 0.9500
C14 C19 1.382(3)
C14 C15 1.395(3)
C14 P1 1.812(3)
C15 C16 1.392(4)
C15 H15A 0.9500
C16 C17 1.380(4)
C16 H16A 0.9500
C17 C18 1.374(4)
C17 H17A 0.9500
C18 C19 1.387(4)
C18 H18A 0.9500
C19 H19A 0.9500
C20 N4 1.363(3)
C20 N3 1.365(3)
C20 S2 1.679(2)
C21 C22 1.354(3)
C21 N4 1.399(3)
C21 P2 1.794(2)
C22 N3 1.380(3)
C22 H22A 0.9500
C23 N3 1.484(3)
C23 C25 1.506(4)
C23 C24 1.526(4)
C23 H23A 1.0000
C24 H24A 0.9800
C24 H24B 0.9800
C24 H24C 0.9800
C25 H25A 0.9800
C25 H25B 0.9800
C25 H25C 0.9800
C26 N4 1.459(3)
C26 H26A 0.9800
C26 H26B 0.9800
C26 H26C 0.9800
C27 C28 1.395(3)
C27 C32 1.398(3)
C27 P2 1.813(2)
C28 C29 1.390(3)
C28 H28A 0.9500
C29 C30 1.390(4)
C29 H29A 0.9500
C30 C31 1.380(4)
C30 H30A 0.9500
C31 C32 1.388(4)
C31 H31A 0.9500
C32 H32A 0.9500
C33 C34 1.384(4)
C33 C38 1.389(3)
C33 P2 1.805(3)
C34 C35 1.393(5)
C34 H34A 0.9500
C35 C36 1.385(5)
C35 H35A 0.9500
C36 C37 1.362(4)
C36 H36A 0.9500
C37 C38 1.389(4)
C37 H37A 0.9500
C38 H38A 0.9500
C39 C40 1.357(3)
C39 N6 1.402(3)
C39 P3 1.788(2)
C40 N5 1.375(3)
C40 H40A 0.9500
C41 N6 1.361(3)
C41 N5 1.364(3)
C41 S3 1.687(2)
C42 N5 1.482(3)
C42 C44 1.513(4)
C42 C43 1.526(3)
C42 H42A 1.0000
C43 H43A 0.9800
C43 H43B 0.9800
C43 H43C 0.9800
C44 H44A 0.9800
C44 H44B 0.9800
C44 H44C 0.9800
C45 N6 1.460(3)
C45 H45A 0.9800
C45 H45B 0.9800
C45 H45C 0.9800
C46 C51 1.395(3)
C46 C47 1.396(3)
C46 P3 1.813(2)
C47 C48 1.393(3)
C47 H47A 0.9500
C48 C49 1.388(4)
C48 H48A 0.9500
C49 C50 1.386(3)
C49 H49A 0.9500
C50 C51 1.390(3)
C50 H50A 0.9500
C51 H51A 0.9500
C52 C53 1.372(4)
C52 C57 1.393(4)
C52 P3 1.814(3)
C53 C54 1.386(4)
C53 H53A 0.9500
C54 C55 1.356(4)
C54 H54A 0.9500
C55 C56 1.378(4)
C55 H55A 0.9500
C56 C57 1.388(4)
C56 H56A 0.9500
C57 H57A 0.9500
P1 Se1 2.1083(6)
P2 Se2 2.1108(7)
P3 Se3 2.1096(6)

loop_
_geom_torsion_atom_site_label_1
_geom_torsion_atom_site_label_2
_geom_torsion_atom_site_label_3
_geom_torsion_atom_site_label_4
_geom_torsion
N2 C2 C3 N1 0.2(2)
P1 C2 C3 N1 -177.86(16)
C13 C8 C9 C10 -1.4(4)
P1 C8 C9 C10 177.65(19)
C8 C9 C10 C11 0.2(4)
C9 C10 C11 C12 1.2(4)
C10 C11 C12 C13 -1.4(4)
C11 C12 C13 C8 0.1(4)
C9 C8 C13 C12 1.3(4)
P1 C8 C13 C12 -177.8(2)
C19 C14 C15 C16 1.1(5)
P1 C14 C15 C16 -177.0(3)
C14 C15 C16 C17 0.0(5)
C15 C16 C17 C18 -1.4(5)
C16 C17 C18 C19 1.7(5)
C15 C14 C19 C18 -0.9(4)
P1 C14 C19 C18 177.3(2)
C17 C18 C19 C14 -0.5(5)
N4 C21 C22 N3 0.6(3)
P2 C21 C22 N3 -178.17(17)
C32 C27 C28 C29 0.6(4)
P2 C27 C28 C29 179.5(2)
C27 C28 C29 C30 -0.5(4)
C28 C29 C30 C31 -0.2(4)
C29 C30 C31 C32 0.8(4)
C30 C31 C32 C27 -0.7(4)
C28 C27 C32 C31 0.0(4)
P2 C27 C32 C31 -178.9(2)
C38 C33 C34 C35 -1.4(5)
P2 C33 C34 C35 -171.4(3)
C33 C34 C35 C36 -1.8(7)
C34 C35 C36 C37 3.2(7)
C35 C36 C37 C38 -1.4(5)
C36 C37 C38 C33 -1.9(4)
C34 C33 C38 C37 3.2(4)
P2 C33 C38 C37 173.2(2)
N6 C39 C40 N5 0.0(2)
P3 C39 C40 N5 175.81(17)
C51 C46 C47 C48 -1.1(4)
P3 C46 C47 C48 179.2(2)
C46 C47 C48 C49 -0.7(4)
C47 C48 C49 C50 1.7(4)
C48 C49 C50 C51 -0.8(4)
C49 C50 C51 C46 -0.9(4)
C47 C46 C51 C50 1.9(4)
P3 C46 C51 C50 -178.4(2)
C57 C52 C53 C54 1.7(5)
P3 C52 C53 C54 -176.1(3)
C52 C53 C54 C55 0.4(6)
C53 C54 C55 C56 -2.1(6)
C54 C55 C56 C57 1.8(6)
C55 C56 C57 C52 0.3(7)
C53 C52 C57 C56 -2.0(5)
P3 C52 C57 C56 175.7(3)
N2 C1 N1 C3 0.7(2)
S1 C1 N1 C3 -179.73(17)
N2 C1 N1 C4 179.07(19)
S1 C1 N1 C4 -1.3(3)
C2 C3 N1 C1 -0.6(3)
C2 C3 N1 C4 -178.9(2)
C5 C4 N1 C1 -154.4(2)
C6 C4 N1 C1 81.0(3)
C5 C4 N1 C3 23.7(3)
C6 C4 N1 C3 -100.9(3)
N1 C1 N2 C2 -0.5(2)
S1 C1 N2 C2 179.86(17)
N1 C1 N2 C7 179.4(2)
S1 C1 N2 C7 -0.2(3)
C3 C2 N2 C1 0.2(2)
P1 C2 N2 C1 178.40(16)
C3 C2 N2 C7 -179.8(2)
P1 C2 N2 C7 -1.6(3)
N4 C20 N3 C22 1.0(3)
S2 C20 N3 C22 -179.54(18)
N4 C20 N3 C23 179.7(2)
S2 C20 N3 C23 -0.8(3)
C21 C22 N3 C20 -1.0(3)
C21 C22 N3 C23 -179.7(2)
C25 C23 N3 C20 -155.2(2)
C24 C23 N3 C20 80.0(3)
C25 C23 N3 C22 23.3(3)
C24 C23 N3 C22 -101.5(3)
N3 C20 N4 C21 -0.6(3)
S2 C20 N4 C21 179.92(17)
N3 C20 N4 C26 179.0(2)
S2 C20 N4 C26 -0.5(3)
C22 C21 N4 C20 0.0(3)
P2 C21 N4 C20 178.86(16)
C22 C21 N4 C26 -179.6(2)
P2 C21 N4 C26 -0.7(3)
N6 C41 N5 C40 0.0(3)
S3 C41 N5 C40 -179.49(17)
N6 C41 N5 C42 -179.35(19)
S3 C41 N5 C42 1.2(3)
C39 C40 N5 C41 0.0(3)
C39 C40 N5 C42 179.3(2)
C44 C42 N5 C41 149.7(2)
C43 C42 N5 C41 -85.1(3)
C44 C42 N5 C40 -29.5(3)
C43 C42 N5 C40 95.7(3)
N5 C41 N6 C39 0.1(2)
S3 C41 N6 C39 179.53(17)
N5 C41 N6 C45 -178.7(2)
S3 C41 N6 C45 0.8(3)
C40 C39 N6 C41 -0.1(2)
P3 C39 N6 C41 -176.10(16)
C40 C39 N6 C45 178.7(2)
P3 C39 N6 C45 2.6(3)
C3 C2 P1 C14 -4.7(2)
N2 C2 P1 C14 177.54(18)
C3 C2 P1 C8 -116.6(2)
N2 C2 P1 C8 65.6(2)
C3 C2 P1 Se1 119.6(2)
N2 C2 P1 Se1 -58.2(2)
C19 C14 P1 C2 92.2(2)
C15 C14 P1 C2 -89.7(2)
C19 C14 P1 C8 -158.1(2)
C15 C14 P1 C8 20.0(3)
C19 C14 P1 Se1 -31.9(2)
C15 C14 P1 Se1 146.2(2)
C9 C8 P1 C2 -157.6(2)
C13 C8 P1 C2 21.5(2)
C9 C8 P1 C14 92.8(2)
C13 C8 P1 C14 -88.1(2)
C9 C8 P1 Se1 -33.7(2)
C13 C8 P1 Se1 145.37(18)
C22 C21 P2 C33 -3.1(3)
N4 C21 P2 C33 178.32(19)
C22 C21 P2 C27 -114.8(2)
N4 C21 P2 C27 66.6(2)
C22 C21 P2 Se2 120.6(2)
N4 C21 P2 Se2 -58.0(2)
C34 C33 P2 C21 -131.2(3)
C38 C33 P2 C21 58.8(2)
C34 C33 P2 C27 -21.5(3)
C38 C33 P2 C27 168.5(2)
C34 C33 P2 Se2 104.8(2)
C38 C33 P2 Se2 -65.1(2)
C28 C27 P2 C21 30.1(2)
C32 C27 P2 C21 -151.0(2)
C28 C27 P2 C33 -80.7(2)
C32 C27 P2 C33 98.3(2)
C28 C27 P2 Se2 153.96(18)
C32 C27 P2 Se2 -27.1(2)
C40 C39 P3 C46 120.4(2)
N6 C39 P3 C46 -64.5(2)
C40 C39 P3 C52 8.3(2)
N6 C39 P3 C52 -176.66(18)
C40 C39 P3 Se3 -115.4(2)
N6 C39 P3 Se3 59.6(2)
C51 C46 P3 C39 154.1(2)
C47 C46 P3 C39 -26.2(2)
C51 C46 P3 C52 -95.6(2)
C47 C46 P3 C52 84.1(2)
C51 C46 P3 Se3 30.3(2)
C47 C46 P3 Se3 -150.02(18)
C53 C52 P3 C39 -97.5(2)
C57 C52 P3 C39 84.8(3)
C53 C52 P3 C46 152.4(2)
C57 C52 P3 C46 -25.3(3)
C53 C52 P3 Se3 26.2(3)
C57 C52 P3 Se3 -151.5(2)
